data_7207777
loop_
_publ_author_name
'Jiang, Xiang'
'Tao, Bo'
'Xia, Hua'
'Liao, Gui-ying'

_publ_section_title
;
 Supramolecular architectures based on various macrocyclic metallic
 tectons with 1,3,5-triazine-2,4,6-triamine hexaacetic acid ligand
;
_journal_issue 9
_journal_name_full CrystEngComm
_journal_page_first 3271
_journal_paper_doi 10.1039/c2ce06494d
_journal_volume 14
_journal_year 2012
_chemical_formula_sum 'C27 H46 N12 Ni O14'
_chemical_formula_weight 821.47
_chemical_name_systematic
;
?
;
_space_group_IT_number 15
_symmetry_cell_setting monoclinic
_symmetry_space_group_name_Hall '-C 2yc'
_symmetry_space_group_name_H-M 'C 1 2/c 1'
_atom_sites_solution_hydrogens geom
_atom_sites_solution_primary direct
_atom_sites_solution_secondary difmap
_audit_creation_method SHELXL-97
_cell_angle_alpha 90.00
_cell_angle_beta 94.791(13)
_cell_angle_gamma 90.00
_cell_formula_units_Z 4
_cell_length_a 10.406(9)
_cell_length_b 23.14(2)
_cell_length_c 16.882(15)
_cell_measurement_temperature 293(2)
_cell_volume 4051(6)
_computing_cell_refinement 'Bruker SMART'
_computing_data_collection 'Bruker SMART'
_computing_data_reduction 'Bruker SAINT'
_computing_molecular_graphics 'Bruker SHELXTL'
_computing_publication_material 'Bruker SHELXTL'
_computing_structure_refinement 'SHELXL-97 (Sheldrick, 1997)'
_computing_structure_solution 'SHELXS-97 (Sheldrick, 1990)'
_diffrn_ambient_temperature 293(2)
_diffrn_measured_fraction_theta_full 0.997
_diffrn_measured_fraction_theta_max 0.997
_diffrn_radiation_monochromator graphite
_diffrn_radiation_source 'fine-focus sealed tube'
_diffrn_radiation_type MoK\a
_diffrn_radiation_wavelength 0.71073
_diffrn_reflns_av_R_equivalents 0.1044
_diffrn_reflns_av_sigmaI/netI 0.1222
_diffrn_reflns_limit_h_max 11
_diffrn_reflns_limit_h_min -13
_diffrn_reflns_limit_k_max 28
_diffrn_reflns_limit_k_min -28
_diffrn_reflns_limit_l_max 18
_diffrn_reflns_limit_l_min -21
_diffrn_reflns_number 10941
_diffrn_reflns_theta_full 26.50
_diffrn_reflns_theta_max 26.50
_diffrn_reflns_theta_min 2.14
_exptl_absorpt_coefficient_mu 0.566
_exptl_absorpt_correction_T_max 0.8762
_exptl_absorpt_correction_T_min 0.8397
_exptl_crystal_density_diffrn 1.347
_exptl_crystal_density_method 'not measured'
_exptl_crystal_F_000 1729
_exptl_crystal_size_max 0.32
_exptl_crystal_size_mid 0.28
_exptl_crystal_size_min 0.24
_refine_diff_density_max 1.148
_refine_diff_density_min -0.585
_refine_diff_density_rms 0.183
_refine_ls_extinction_coef 0.011(2)
_refine_ls_extinction_expression Fc^*^=kFc[1+0.001xFc^2^\l^3^/sin(2\q)]^-1/4^
_refine_ls_extinction_method SHELXL
_refine_ls_goodness_of_fit_ref 1.166
_refine_ls_hydrogen_treatment constr
_refine_ls_matrix_type full
_refine_ls_number_parameters 258
_refine_ls_number_reflns 4174
_refine_ls_number_restraints 6
_refine_ls_restrained_S_all 1.166
_refine_ls_R_factor_all 0.1676
_refine_ls_R_factor_gt 0.1219
_refine_ls_shift/su_max 0.000
_refine_ls_shift/su_mean 0.000
_refine_ls_structure_factor_coef Fsqd
_refine_ls_weighting_details 'calc w=1/[\s^2^(Fo^2^)+(0.2000P)^2^+0.0000P] where P=(Fo^2^+2Fc^2^)/3'
_refine_ls_weighting_scheme calc
_refine_ls_wR_factor_gt 0.3225
_refine_ls_wR_factor_ref 0.3550
_reflns_number_gt 2484
_reflns_number_total 4174
_reflns_threshold_expression >2sigma(I)
_cod_data_source_file c2ce06494d.txt
_cod_data_source_block 9
_cod_depositor_comments
;
The following automatic conversions were performed:

'_symmetry_cell_setting' value 'Monoclinic' changed to 'monoclinic'
according to /home/saulius/struct/CIF-dictionaries/cif_core.dic
dictionary named 'cif_core.dic' version 2.4.1 from 2010-06-29.

Automatic conversion script
Id: cif_fix_values 1715 2011-07-08 13:25:40Z adriana 
;
_cod_original_sg_symbol_H-M C2/c
_cod_database_code 7207777

loop_
_symmetry_equiv_pos_as_xyz
'x, y, z'
'-x, y, -z+1/2'
'x+1/2, y+1/2, z'
'-x+1/2, y+1/2, -z+1/2'
'-x, -y, -z'
'x, -y, z-1/2'
'-x+1/2, -y+1/2, -z'
'x+1/2, -y+1/2, z-1/2'

loop_
_atom_site_label
_atom_site_type_symbol
_atom_site_fract_x
_atom_site_fract_y
_atom_site_fract_z
_atom_site_U_iso_or_equiv
_atom_site_adp_type
_atom_site_occupancy
_atom_site_symmetry_multiplicity
_atom_site_calc_flag
_atom_site_refinement_flags
C1 C 0.5943(9) 0.6986(5) 0.9547(4) 0.090(3) Uani 1 1 d .
H40A H 0.5476 0.7304 0.9763 0.108 Uiso 1 1 calc R
H40B H 0.6293 0.6745 0.9984 0.108 Uiso 1 1 calc R
C2 C 0.5025(9) 0.6625(4) 0.8959(4) 0.077(2) Uani 1 1 d .
H2A H 0.4933 0.6233 0.9151 0.093 Uiso 1 1 calc R
H2B H 0.4179 0.6802 0.8880 0.093 Uiso 1 1 calc R
C3 C 0.7096(7) 0.6779(4) 0.8483(4) 0.0637(18) Uani 1 1 d .
H3A H 0.7548 0.6439 0.8697 0.076 Uiso 1 1 calc R
H3B H 0.7552 0.6932 0.8051 0.076 Uiso 1 1 calc R
C4 C 0.6775(8) 0.7776(4) 0.8778(5) 0.070(2) Uani 1 1 d .
H4A H 0.7507 0.7884 0.8489 0.084 Uiso 1 1 calc R
H4B H 0.6742 0.8043 0.9218 0.084 Uiso 1 1 calc R
C5 C 0.5582(7) 0.8407(3) 0.7814(6) 0.074(2) Uani 1 1 d .
H5A H 0.6379 0.8450 0.7560 0.089 Uiso 1 1 calc R
H5B H 0.5513 0.8723 0.8185 0.089 Uiso 1 1 calc R
C6 C 0.5646(10) 0.6076(3) 0.7746(5) 0.081(3) Uani 1 1 d .
H6A H 0.5704 0.5749 0.8108 0.097 Uiso 1 1 calc R
H6B H 0.6348 0.6052 0.7404 0.097 Uiso 1 1 calc R
C7 C 0.9570(7) 0.6017(3) 0.6869(3) 0.0538(17) Uani 1 1 d .
C8 C 0.9245(12) 0.5110(3) 0.6195(4) 0.090(3) Uani 1 1 d .
H8C H 0.8793 0.4957 0.5714 0.108 Uiso 1 1 calc R
H8D H 0.8868 0.4939 0.6646 0.108 Uiso 1 1 calc R
C9 C 1.0794(16) 0.4929(5) 0.6220(5) 0.111(4) Uani 1 1 d .
C10 C 0.8555(7) 0.6026(3) 0.5517(3) 0.0584(18) Uani 1 1 d .
H10A H 0.7980 0.6323 0.5686 0.070 Uiso 1 1 calc R
H10B H 0.8044 0.5761 0.5174 0.070 Uiso 1 1 calc R
C11 C 0.9564(8) 0.6311(3) 0.5034(3) 0.0602(18) Uani 1 1 d .
C12 C 0.9757(7) 0.7750(3) 0.6753(4) 0.0545(16) Uani 1 1 d .
H12A H 1.0225 0.7559 0.6354 0.065 Uiso 1 1 calc R
H12B H 1.0094 0.8139 0.6819 0.065 Uiso 1 1 calc R
C13 C 0.8347(7) 0.7784(3) 0.6454(4) 0.0546(16) Uani 1 1 d .
C14 C 1.0000 0.6851(4) 0.7500 0.0424(18) Uani 1 2 d S
N1 N 0.5559(6) 0.7847(3) 0.8231(4) 0.0593(15) Uani 1 1 d .
H1A H 0.4915 0.7881 0.8560 0.071 Uiso 1 1 calc R
N2 N 0.5708(6) 0.6634(3) 0.8200(3) 0.0591(15) Uani 1 1 d .
N3 N 0.6993(6) 0.7208(3) 0.9093(3) 0.0680(18) Uani 1 1 d .
N4 N 0.9547(5) 0.6587(2) 0.6814(2) 0.0469(12) Uani 1 1 d .
N5 N 0.9085(7) 0.5711(2) 0.6214(3) 0.0625(16) Uani 1 1 d .
N6 N 1.0000 0.5699(3) 0.7500 0.066(2) Uani 1 2 d S
N9 N 1.0000 0.7443(4) 0.7500 0.0535(18) Uani 1 2 d S
Ni1 Ni 0.5000 0.72400(5) 0.7500 0.0478(5) Uani 1 2 d S
O1 O 1.1232(13) 0.4487(4) 0.6521(6) 0.165(4) Uani 1 1 d .
O2 O 1.1598(9) 0.5290(3) 0.5870(4) 0.109(2) Uani 1 1 d .
H2 H 1.1174 0.5531 0.5606 0.163 Uiso 1 1 calc R
O3 O 1.0692(5) 0.6130(3) 0.5084(3) 0.0715(15) Uani 1 1 d .
O4 O 0.9180(6) 0.6718(3) 0.4589(4) 0.102(2) Uani 1 1 d .
O5 O 0.8226(6) 0.8027(4) 0.5747(3) 0.094(2) Uani 1 1 d .
H5 H 0.7562 0.7913 0.5502 0.141 Uiso 1 1 calc R
O6 O 0.7455(4) 0.7617(2) 0.6816(3) 0.0652(14) Uani 1 1 d .
O7 O 0.354(2) 0.4179(12) 0.7211(18) 0.202(11) Uani 0.50 1 d P
O8 O 0.667(4) 0.5075(14) 0.638(2) 0.234(14) Uani 0.50 1 d PU

loop_
_atom_site_aniso_label
_atom_site_aniso_U_11
_atom_site_aniso_U_22
_atom_site_aniso_U_33
_atom_site_aniso_U_23
_atom_site_aniso_U_13
_atom_site_aniso_U_12
C1 0.080(6) 0.137(8) 0.049(4) 0.002(4) -0.009(4) 0.002(6)
C2 0.071(6) 0.099(6) 0.059(4) 0.015(4) -0.009(4) 0.000(5)
C3 0.048(4) 0.084(5) 0.056(3) -0.001(3) -0.014(3) 0.016(4)
C4 0.048(4) 0.088(6) 0.072(4) -0.025(4) -0.010(4) -0.005(4)
C5 0.052(5) 0.056(5) 0.114(6) -0.012(4) 0.006(4) -0.004(3)
C6 0.105(7) 0.057(4) 0.074(5) 0.001(3) -0.034(5) 0.015(4)
C7 0.069(5) 0.062(4) 0.032(2) -0.002(2) 0.010(3) -0.007(3)
C8 0.171(11) 0.055(4) 0.045(3) -0.003(3) 0.016(5) -0.022(5)
C9 0.189(14) 0.074(6) 0.068(5) -0.001(4) -0.004(7) -0.021(7)
C10 0.061(4) 0.077(4) 0.036(3) -0.005(3) -0.001(3) -0.021(4)
C11 0.057(5) 0.081(5) 0.041(3) 0.015(3) -0.003(3) -0.009(4)
C12 0.042(4) 0.056(4) 0.063(4) 0.011(3) -0.007(3) -0.006(3)
C13 0.048(4) 0.064(4) 0.050(3) 0.014(3) -0.009(3) 0.002(3)
C14 0.035(4) 0.056(5) 0.036(3) 0.000 -0.003(3) 0.000
N1 0.038(3) 0.070(4) 0.069(3) -0.010(3) -0.001(3) 0.006(3)
N2 0.053(4) 0.070(4) 0.051(3) -0.001(2) -0.014(3) 0.006(3)
N3 0.045(3) 0.104(5) 0.052(3) -0.016(3) -0.015(3) 0.003(3)
N4 0.051(3) 0.053(3) 0.036(2) -0.0019(19) 0.000(2) -0.002(2)
N5 0.095(5) 0.058(3) 0.034(2) -0.003(2) 0.004(3) -0.016(3)
N6 0.117(8) 0.051(4) 0.030(3) 0.000 0.005(4) 0.000
N9 0.049(5) 0.057(4) 0.052(4) 0.000 -0.011(3) 0.000
Ni1 0.0368(8) 0.0586(8) 0.0461(7) 0.000 -0.0083(5) 0.000
O1 0.259(14) 0.075(5) 0.160(8) 0.028(5) 0.006(8) 0.021(6)
O2 0.152(7) 0.090(5) 0.083(4) 0.002(3) 0.004(5) 0.007(5)
O3 0.056(3) 0.107(4) 0.051(2) 0.017(2) -0.003(2) 0.010(3)
O4 0.062(4) 0.137(6) 0.106(4) 0.067(4) 0.004(3) 0.000(4)
O5 0.060(4) 0.146(6) 0.075(3) 0.054(4) -0.002(3) 0.001(4)
O6 0.037(3) 0.099(4) 0.059(3) 0.024(2) -0.001(2) 0.003(2)
O7 0.117(16) 0.19(2) 0.30(3) -0.04(2) 0.030(19) -0.033(16)
O8 0.235(16) 0.232(16) 0.235(16) 0.003(10) 0.019(10) -0.010(10)

loop_
_atom_type_symbol
_atom_type_description
_atom_type_scat_dispersion_real
_atom_type_scat_dispersion_imag
_atom_type_scat_source
C C 0.0033 0.0016 'International Tables Vol C Tables 4.2.6.8 and 6.1.1.4'
H H 0.0000 0.0000 'International Tables Vol C Tables 4.2.6.8 and 6.1.1.4'
N N 0.0061 0.0033 'International Tables Vol C Tables 4.2.6.8 and 6.1.1.4'
O O 0.0106 0.0060 'International Tables Vol C Tables 4.2.6.8 and 6.1.1.4'
Ni Ni 0.3393 1.1124 'International Tables Vol C Tables 4.2.6.8 and 6.1.1.4'

loop_
_geom_angle_atom_site_label_1
_geom_angle_atom_site_label_2
_geom_angle_atom_site_label_3
_geom_angle
_geom_angle_site_symmetry_1
_geom_angle_site_symmetry_3
N3 C1 C2 107.2(6) . .
N3 C1 H40A 110.3 . .
C2 C1 H40A 110.3 . .
N3 C1 H40B 110.3 . .
C2 C1 H40B 110.3 . .
H40A C1 H40B 108.5 . .
N2 C2 C1 103.0(6) . .
N2 C2 H2A 111.2 . .
C1 C2 H2A 111.2 . .
N2 C2 H2B 111.2 . .
C1 C2 H2B 111.2 . .
H2A C2 H2B 109.1 . .
N3 C3 N2 104.6(6) . .
N3 C3 H3A 110.8 . .
N2 C3 H3A 110.8 . .
N3 C3 H3B 110.8 . .
N2 C3 H3B 110.8 . .
H3A C3 H3B 108.9 . .
N3 C4 N1 115.2(6) . .
N3 C4 H4A 108.5 . .
N1 C4 H4A 108.5 . .
N3 C4 H4B 108.5 . .
N1 C4 H4B 108.5 . .
H4A C4 H4B 107.5 . .
N1 C5 C5 106.5(5) . 2_656
N1 C5 H5A 110.4 . .
C5 C5 H5A 110.4 2_656 .
N1 C5 H5B 110.4 . .
C5 C5 H5B 110.4 2_656 .
H5A C5 H5B 108.6 . .
N2 C6 C6 106.1(6) . 2_656
N2 C6 H6A 110.5 . .
C6 C6 H6A 110.5 2_656 .
N2 C6 H6B 110.5 . .
C6 C6 H6B 110.5 2_656 .
H6A C6 H6B 108.7 . .
N4 C7 N6 127.3(6) . .
N4 C7 N5 117.1(5) . .
N6 C7 N5 115.6(6) . .
N5 C8 C9 111.5(8) . .
N5 C8 H8C 109.3 . .
C9 C8 H8C 109.3 . .
N5 C8 H8D 109.3 . .
C9 C8 H8D 109.3 . .
H8C C8 H8D 108.0 . .
O1 C9 O2 118.6(15) . .
O1 C9 C8 123.6(12) . .
O2 C9 C8 117.8(9) . .
N5 C10 C11 114.6(6) . .
N5 C10 H10A 108.6 . .
C11 C10 H10A 108.6 . .
N5 C10 H10B 108.6 . .
C11 C10 H10B 108.6 . .
H10A C10 H10B 107.6 . .
O3 C11 O4 123.2(6) . .
O3 C11 C10 120.3(6) . .
O4 C11 C10 116.4(7) . .
N9 C12 C13 114.2(5) . .
N9 C12 H12A 108.7 . .
C13 C12 H12A 108.7 . .
N9 C12 H12B 108.7 . .
C13 C12 H12B 108.7 . .
H12A C12 H12B 107.6 . .
O6 C13 O5 124.9(7) . .
O6 C13 C12 125.1(6) . .
O5 C13 C12 110.0(6) . .
N4 C14 N4 126.7(8) 2_756 .
N4 C14 N9 116.7(4) 2_756 .
N4 C14 N9 116.7(4) . .
C5 N1 C4 109.9(6) . .
C5 N1 Ni1 110.6(5) . .
C4 N1 Ni1 120.3(5) . .
C5 N1 H1A 104.9 . .
C4 N1 H1A 104.9 . .
Ni1 N1 H1A 104.9 . .
C6 N2 C2 114.6(7) . .
C6 N2 C3 110.5(6) . .
C2 N2 C3 103.7(5) . .
C6 N2 Ni1 108.3(4) . .
C2 N2 Ni1 110.2(5) . .
C3 N2 Ni1 109.5(5) . .
C4 N3 C3 112.8(6) . .
C4 N3 C1 114.3(7) . .
C3 N3 C1 103.5(7) . .
C7 N4 C14 112.7(5) . .
C7 N5 C8 119.7(6) . .
C7 N5 C10 118.8(6) . .
C8 N5 C10 121.1(5) . .
C7 N6 C7 113.4(8) 2_756 .
C14 N9 C12 119.3(4) . 2_756
C14 N9 C12 119.3(4) . .
C12 N9 C12 121.4(8) 2_756 .
N1 Ni1 N1 86.4(4) . 2_656
N1 Ni1 N2 175.0(2) . 2_656
N1 Ni1 N2 93.3(3) 2_656 2_656
N1 Ni1 N2 93.3(3) . .
N1 Ni1 N2 175.0(2) 2_656 .
N2 Ni1 N2 87.4(3) 2_656 .
C9 O2 H2 109.5 . .
C13 O5 H5 109.5 . .

loop_
_geom_bond_atom_site_label_1
_geom_bond_atom_site_label_2
_geom_bond_distance
_geom_bond_site_symmetry_2
C1 N3 1.479(11) .
C1 C2 1.561(12) .
C1 H40A 0.9700 .
C1 H40B 0.9700 .
C2 N2 1.517(10) .
C2 H2A 0.9700 .
C2 H2B 0.9700 .
C3 N3 1.440(9) .
C3 N2 1.521(10) .
C3 H3A 0.9700 .
C3 H3B 0.9700 .
C4 N3 1.429(11) .
C4 N1 1.513(10) .
C4 H4A 0.9700 .
C4 H4B 0.9700 .
C5 N1 1.476(10) .
C5 C5 1.541(18) 2_656
C5 H5A 0.9700 .
C5 H5B 0.9700 .
C6 N2 1.502(9) .
C6 C6 1.520(18) 2_656
C6 H6A 0.9700 .
C6 H6B 0.9700 .
C7 N4 1.323(8) .
C7 N6 1.341(8) .
C7 N5 1.374(8) .
C8 N5 1.401(10) .
C8 C9 1.663(19) .
C8 H8C 0.9700 .
C8 H8D 0.9700 .
C9 O1 1.213(13) .
C9 O2 1.353(14) .
C10 N5 1.453(8) .
C10 C11 1.532(9) .
C10 H10A 0.9700 .
C10 H10B 0.9700 .
C11 O3 1.242(9) .
C11 O4 1.249(9) .
C12 N9 1.450(8) .
C12 C13 1.513(10) .
C12 H12A 0.9700 .
C12 H12B 0.9700 .
C13 O6 1.217(8) .
C13 O5 1.316(8) .
C14 N4 1.358(6) 2_756
C14 N4 1.358(6) .
C14 N9 1.370(12) .
N1 Ni1 1.927(6) .
N1 H1A 0.9100 .
N2 Ni1 1.939(6) .
N6 C7 1.341(8) 2_756
N9 C12 1.450(8) 2_756
Ni1 N1 1.927(6) 2_656
Ni1 N2 1.939(6) 2_656
O2 H2 0.8200 .
O5 H5 0.8200 .

loop_
_geom_hbond_atom_site_label_D
_geom_hbond_atom_site_label_H
_geom_hbond_atom_site_label_A
_geom_hbond_distance_DH
_geom_hbond_distance_HA
_geom_hbond_distance_DA
_geom_hbond_angle_DHA
_geom_hbond_site_symmetry_A
O2 H2 O3 0.82 1.70 2.494(9) 164.0 .
O5 H5 O4 0.82 2.00 2.589(9) 128.5 7_666

loop_
_geom_torsion_atom_site_label_1
_geom_torsion_atom_site_label_2
_geom_torsion_atom_site_label_3
_geom_torsion_atom_site_label_4
_geom_torsion
_geom_torsion_site_symmetry_1
_geom_torsion_site_symmetry_4
N3 C1 C2 N2 4.1(9) . .
N5 C8 C9 O1 149.1(10) . .
N5 C8 C9 O2 -32.3(10) . .
N5 C10 C11 O3 22.1(10) . .
N5 C10 C11 O4 -159.0(7) . .
N9 C12 C13 O6 5.7(10) . .
N9 C12 C13 O5 -175.0(7) . .
C5 C5 N1 C4 172.0(7) 2_656 .
C5 C5 N1 Ni1 36.9(8) 2_656 .
N3 C4 N1 C5 -167.9(6) . .
N3 C4 N1 Ni1 -37.8(8) . .
C6 C6 N2 C2 82.8(9) 2_656 .
C6 C6 N2 C3 -160.5(8) 2_656 .
C6 C6 N2 Ni1 -40.5(10) 2_656 .
C1 C2 N2 C6 141.2(7) . .
C1 C2 N2 C3 20.7(8) . .
C1 C2 N2 Ni1 -96.5(7) . .
N3 C3 N2 C6 -163.1(6) . .
N3 C3 N2 C2 -39.9(7) . .
N3 C3 N2 Ni1 77.7(6) . .
N1 C4 N3 C3 59.9(8) . .
N1 C4 N3 C1 -57.9(8) . .
N2 C3 N3 C4 -81.7(7) . .
N2 C3 N3 C1 42.3(7) . .
C2 C1 N3 C4 94.3(9) . .
C2 C1 N3 C3 -28.7(9) . .
N6 C7 N4 C14 -1.4(8) . .
N5 C7 N4 C14 177.6(5) . .
N4 C14 N4 C7 0.6(4) 2_756 .
N9 C14 N4 C7 -179.4(4) . .
N4 C7 N5 C8 171.2(7) . .
N6 C7 N5 C8 -9.7(10) . .
N4 C7 N5 C10 -1.4(9) . .
N6 C7 N5 C10 177.7(5) . .
C9 C8 N5 C7 -63.4(8) . .
C9 C8 N5 C10 109.0(8) . .
C11 C10 N5 C7 74.3(8) . .
C11 C10 N5 C8 -98.2(9) . .
N4 C7 N6 C7 0.8(5) . 2_756
N5 C7 N6 C7 -178.3(7) . 2_756
N4 C14 N9 C12 -11.3(4) 2_756 2_756
N4 C14 N9 C12 168.7(4) . 2_756
N4 C14 N9 C12 168.7(4) 2_756 .
N4 C14 N9 C12 -11.3(4) . .
C13 C12 N9 C14 79.3(6) . .
C13 C12 N9 C12 -100.7(6) . 2_756
C5 N1 Ni1 N1 -13.9(3) . 2_656
C4 N1 Ni1 N1 -143.7(6) . 2_656
C5 N1 Ni1 N2 -101(3) . 2_656
C4 N1 Ni1 N2 129(3) . 2_656
C5 N1 Ni1 N2 161.2(5) . .
C4 N1 Ni1 N2 31.4(6) . .
C6 N2 Ni1 N1 -170.1(5) . .
C2 N2 Ni1 N1 63.9(5) . .
C3 N2 Ni1 N1 -49.6(4) . .
C6 N2 Ni1 N1 -84(3) . 2_656
C2 N2 Ni1 N1 151(3) . 2_656
C3 N2 Ni1 N1 37(3) . 2_656
C6 N2 Ni1 N2 14.8(5) . 2_656
C2 N2 Ni1 N2 -111.2(6) . 2_656
C3 N2 Ni1 N2 135.3(5) . 2_656
